data_7158194
loop_
_publ_author_name
'Chen, Yan-Shan'
'Zheng, Yu'
'Chen, Zhi-Jun'
'Xie, Zhen-Zhen'
'He, Xian-Chen'
'Xiao, Jun-An'
'Chen, Kai'
'Xiang, Hao-Yue'
'Yang, Hua'

_publ_section_title
;
 A phosphine-catalysed one-pot domino sequence to access
 cyclopentene-fused coumarins.
;
_journal_issue 32
_journal_name_full 'Organic &amp; biomolecular chemistry'
_journal_page_first 7074
_journal_page_last 7080
_journal_paper_doi 10.1039/d1ob01143j
_journal_volume 19
_journal_year 2021
_chemical_formula_sum 'C1.55 H1.45 O0.45'
_chemical_formula_weight 27.30
_space_group_IT_number 33
_space_group_name_Hall 'P 2c -2n'
_space_group_name_H-M_alt 'P n a 21'
_symmetry_cell_setting orthorhombic
_symmetry_space_group_name_H-M 'P n a 21'
_atom_sites_solution_hydrogens geom
_atom_sites_solution_primary direct
_atom_sites_solution_secondary difmap
_audit_creation_method SHELXL-97
_audit_update_record
;
2021-04-26 deposited with the CCDC.	2021-07-27 downloaded from the CCDC.
;
_cell_angle_alpha 90.00
_cell_angle_beta 90.00
_cell_angle_gamma 90.00
_cell_formula_units_Z 44
_cell_length_a 9.9700(3)
_cell_length_b 11.9190(3)
_cell_length_c 12.5827(4)
_cell_measurement_reflns_used 3498
_cell_measurement_temperature 296(2)
_cell_measurement_theta_max 27.83
_cell_measurement_theta_min 2.35
_cell_volume 1495.23(8)
_computing_structure_refinement 'SHELXL-97 (Sheldrick, 1997)'
_computing_structure_solution 'SHELXS-97 (Sheldrick, 1990)'
_diffrn_ambient_temperature 296(2)
_diffrn_measured_fraction_theta_full 0.990
_diffrn_measured_fraction_theta_max 0.990
_diffrn_measurement_device_type 'CCD area detector'
_diffrn_measurement_method 'phi and omega scans'
_diffrn_radiation_monochromator graphite
_diffrn_radiation_source 'fine-focus sealed tube'
_diffrn_radiation_type MoK\a
_diffrn_radiation_wavelength 0.71073
_diffrn_reflns_av_R_equivalents 0.0172
_diffrn_reflns_av_sigmaI/netI 0.0116
_diffrn_reflns_limit_h_max 13
_diffrn_reflns_limit_h_min -12
_diffrn_reflns_limit_k_max 15
_diffrn_reflns_limit_k_min -14
_diffrn_reflns_limit_l_max 15
_diffrn_reflns_limit_l_min -15
_diffrn_reflns_number 18335
_diffrn_reflns_theta_full 27.83
_diffrn_reflns_theta_max 27.83
_diffrn_reflns_theta_min 2.35
_exptl_absorpt_coefficient_mu 0.098
_exptl_crystal_colour COLORLESS
_exptl_crystal_density_diffrn 1.334
_exptl_crystal_density_method 'not measured'
_exptl_crystal_description BAR
_exptl_crystal_F_000 632
_exptl_crystal_size_max 0.3
_exptl_crystal_size_mid 0.2
_exptl_crystal_size_min 0.2
_refine_diff_density_max 0.231
_refine_diff_density_min -0.208
_refine_diff_density_rms 0.039
_refine_ls_abs_structure_details 'Flack H D (1983), Acta Cryst. A39, 876-881'
_refine_ls_abs_structure_Flack -0.1(10)
_refine_ls_extinction_method none
_refine_ls_goodness_of_fit_ref 1.018
_refine_ls_hydrogen_treatment mixed
_refine_ls_matrix_type full
_refine_ls_number_parameters 199
_refine_ls_number_reflns 3498
_refine_ls_number_restraints 1
_refine_ls_restrained_S_all 1.018
_refine_ls_R_factor_all 0.0440
_refine_ls_R_factor_gt 0.0407
_refine_ls_shift/su_max 0.000
_refine_ls_shift/su_mean 0.000
_refine_ls_structure_factor_coef Fsqd
_refine_ls_weighting_details 'calc w=1/[\s^2^(Fo^2^)+(0.0863P)^2^+0.1522P] where P=(Fo^2^+2Fc^2^)/3'
_refine_ls_weighting_scheme calc
_refine_ls_wR_factor_gt 0.1198
_refine_ls_wR_factor_ref 0.1239
_reflns_number_gt 3242
_reflns_number_total 3498
_reflns_threshold_expression >2sigma(I)
_cod_data_source_file d1ob01143j2.cif
_cod_data_source_block ja
_cod_depositor_comments
;
The following automatic conversions were performed:

data item '_symmetry_cell_setting' value 'Orthorhombic' was changed
to 'orthorhombic' in accordance with the
/home/data/users/saulius/crontab/automatic-downloads/rss-feeds/RSC/lib/dictionaries/cif_core.dic
dictionary named 'cif_core.dic' version 2.4.2 last updated on
2011-04-26.

Automatic conversion script
Id: cif_fix_values 7556 2019-12-06 15:28:31Z antanas 

 Adding full bibliography for 7158194--7158196.cif.
;
_cod_original_sg_symbol_H-M Pna2(1)
_cod_database_code 7158194

loop_
_symmetry_equiv_pos_as_xyz
'x, y, z'
'-x, -y, z+1/2'
'x+1/2, -y+1/2, z'
'-x+1/2, y+1/2, z+1/2'

loop_
_atom_site_label
_atom_site_type_symbol
_atom_site_fract_x
_atom_site_fract_y
_atom_site_fract_z
_atom_site_U_iso_or_equiv
_atom_site_adp_type
_atom_site_occupancy
_atom_site_symmetry_multiplicity
_atom_site_calc_flag
_atom_site_refinement_flags
_atom_site_disorder_assembly
_atom_site_disorder_group
O3 O 0.20504(13) 0.97432(14) 0.16292(11) 0.0621(4) Uani 1 1 d . . .
O2 O 0.30043(16) 1.11311(16) -0.26248(11) 0.0653(4) Uani 1 1 d . . .
C19 C 0.19763(15) 1.15153(12) -0.05288(12) 0.0367(3) Uani 1 1 d . . .
H19A H 0.2048 1.2332 -0.0456 0.044 Uiso 1 1 calc R . .
C18 C 0.11049(17) 1.12809(15) -0.14794(13) 0.0430(3) Uani 1 1 d . . .
C17 C 0.3800(2) 1.09101(16) -0.17397(15) 0.0505(4) Uani 1 1 d . . .
C16 C 0.33700(15) 1.10638(13) -0.06988(13) 0.0390(3) Uani 1 1 d . . .
O1 O 0.20406(15) 1.25536(15) 0.14500(13) 0.0691(4) Uani 1 1 d . . .
C15 C 0.10959(14) 1.10773(13) 0.04159(12) 0.0364(3) Uani 1 1 d . . .
O4 O 0.1037(2) 1.1286(2) -0.33667(13) 0.0861(6) Uani 1 1 d . . .
C13 C -0.03605(15) 1.10267(13) -0.00538(13) 0.0418(3) Uani 1 1 d . . .
H13A H -0.0811 1.0341 0.0159 0.050 Uiso 1 1 calc R . .
H13B H -0.0888 1.1664 0.0180 0.050 Uiso 1 1 calc R . .
C12 C 0.15518(15) 0.99183(15) 0.07750(14) 0.0439(3) Uani 1 1 d . . .
C11 C -0.01531(18) 1.10556(15) -0.12270(15) 0.0461(4) Uani 1 1 d . . .
H11A H -0.0829 1.0930 -0.1722 0.055 Uiso 1 1 calc R . .
O5 O 0.13515(17) 0.91612(11) 0.00276(12) 0.0605(4) Uani 1 1 d . . .
C9 C 0.1657(2) 1.12460(18) -0.25535(14) 0.0554(5) Uani 1 1 d . . .
C8 C 0.42816(16) 1.08509(15) 0.01110(16) 0.0473(4) Uani 1 1 d . . .
H8A H 0.4028 1.0973 0.0813 0.057 Uiso 1 1 calc R . .
C7 C 0.11764(16) 1.18488(16) 0.13898(13) 0.0474(4) Uani 1 1 d . . .
C6 C 0.55707(17) 1.04571(19) -0.0109(2) 0.0613(5) Uani 1 1 d . . .
H6A H 0.6163 1.0292 0.0440 0.074 Uiso 1 1 calc R . .
C5 C 0.5087(2) 1.0541(2) -0.19691(19) 0.0672(6) Uani 1 1 d . . .
H5A H 0.5359 1.0446 -0.2671 0.081 Uiso 1 1 calc R . .
C4 C 0.5951(2) 1.0316(2) -0.1154(2) 0.0726(7) Uani 1 1 d . . .
H4A H 0.6813 1.0064 -0.1307 0.087 Uiso 1 1 calc R . .
C3 C 0.0151(2) 1.1707(2) 0.22463(17) 0.0654(6) Uani 1 1 d . . .
H3A H 0.0317 1.2241 0.2802 0.098 Uiso 1 1 calc R . .
H3B H 0.0207 1.0961 0.2530 0.098 Uiso 1 1 calc R . .
H3C H -0.0727 1.1829 0.1957 0.098 Uiso 1 1 calc R . .
C2 C 0.1813(4) 0.8025(2) 0.0242(3) 0.1043(13) Uani 1 1 d . . .
H2A H 0.2239 0.8004 0.0935 0.125 Uiso 1 1 calc R . .
H2B H 0.1047 0.7523 0.0261 0.125 Uiso 1 1 calc R . .
C1 C 0.2696(6) 0.7658(4) -0.0504(3) 0.143(2) Uani 1 1 d . . .
H1A H 0.2987 0.6914 -0.0327 0.215 Uiso 1 1 calc R . .
H1B H 0.3457 0.8151 -0.0524 0.215 Uiso 1 1 calc R . .
H1C H 0.2267 0.7651 -0.1187 0.215 Uiso 1 1 calc R . .

loop_
_atom_site_aniso_label
_atom_site_aniso_U_11
_atom_site_aniso_U_22
_atom_site_aniso_U_33
_atom_site_aniso_U_23
_atom_site_aniso_U_13
_atom_site_aniso_U_12
O3 0.0446(7) 0.0885(10) 0.0533(8) 0.0284(7) -0.0065(5) 0.0062(6)
O2 0.0608(9) 0.0993(11) 0.0359(7) 0.0069(7) 0.0085(6) -0.0107(7)
C19 0.0368(7) 0.0408(7) 0.0326(7) 0.0009(5) -0.0015(5) -0.0017(5)
C18 0.0454(8) 0.0482(8) 0.0352(8) 0.0075(6) -0.0079(6) -0.0044(6)
C17 0.0477(9) 0.0621(10) 0.0416(9) -0.0009(7) 0.0100(7) -0.0092(7)
C16 0.0345(7) 0.0432(7) 0.0392(8) 0.0005(6) 0.0037(6) -0.0055(5)
O1 0.0622(8) 0.0876(11) 0.0575(9) -0.0220(8) -0.0003(7) -0.0203(7)
C15 0.0300(6) 0.0461(8) 0.0332(7) -0.0001(5) -0.0015(5) 0.0027(5)
O4 0.0837(12) 0.1376(16) 0.0371(7) 0.0206(8) -0.0131(7) -0.0325(11)
C13 0.0307(7) 0.0529(8) 0.0417(8) -0.0022(6) -0.0053(6) 0.0027(6)
C12 0.0316(6) 0.0588(9) 0.0412(8) 0.0129(7) 0.0072(6) 0.0052(6)
C11 0.0413(8) 0.0561(10) 0.0409(8) 0.0032(7) -0.0093(7) -0.0012(7)
O5 0.0872(10) 0.0447(6) 0.0496(7) 0.0092(5) 0.0175(7) 0.0162(6)
C9 0.0597(11) 0.0701(11) 0.0366(9) 0.0093(8) -0.0032(8) -0.0188(9)
C8 0.0347(7) 0.0600(9) 0.0472(9) 0.0017(7) 0.0019(7) -0.0021(7)
C7 0.0381(8) 0.0653(10) 0.0389(8) -0.0091(7) -0.0033(6) 0.0049(7)
C6 0.0342(8) 0.0732(11) 0.0765(14) 0.0041(10) 0.0004(8) 0.0009(7)
C5 0.0550(11) 0.0855(14) 0.0610(12) -0.0107(11) 0.0242(9) -0.0048(10)
C4 0.0393(9) 0.0888(15) 0.0896(17) -0.0112(13) 0.0206(10) 0.0018(10)
C3 0.0499(10) 0.1022(17) 0.0441(10) -0.0158(10) 0.0041(8) 0.0028(11)
C2 0.156(3) 0.0573(13) 0.100(2) 0.0308(14) 0.052(2) 0.0428(16)
C1 0.223(5) 0.111(3) 0.096(3) 0.020(2) 0.033(3) 0.104(3)

loop_
_atom_type_symbol
_atom_type_description
_atom_type_scat_dispersion_real
_atom_type_scat_dispersion_imag
_atom_type_scat_source
C C 0.0033 0.0016 'International Tables Vol C Tables 4.2.6.8 and 6.1.1.4'
H H 0.0000 0.0000 'International Tables Vol C Tables 4.2.6.8 and 6.1.1.4'
O O 0.0106 0.0060 'International Tables Vol C Tables 4.2.6.8 and 6.1.1.4'

loop_
_geom_angle_atom_site_label_1
_geom_angle_atom_site_label_2
_geom_angle_atom_site_label_3
_geom_angle
_geom_angle_site_symmetry_1
_geom_angle_site_symmetry_3
_geom_angle_publ_flag
C9 O2 C17 122.11(14) . . ?
C18 C19 C16 110.71(13) . . ?
C18 C19 C15 102.58(12) . . ?
C16 C19 C15 120.38(12) . . ?
C18 C19 H19A 107.5 . . ?
C16 C19 H19A 107.5 . . ?
C15 C19 H19A 107.5 . . ?
C11 C18 C9 125.06(16) . . ?
C11 C18 C19 113.25(15) . . ?
C9 C18 C19 121.59(15) . . ?
C5 C17 C16 121.53(19) . . ?
C5 C17 O2 114.87(18) . . ?
C16 C17 O2 123.58(17) . . ?
C8 C16 C17 117.75(16) . . ?
C8 C16 C19 124.40(15) . . ?
C17 C16 C19 117.74(15) . . ?
C12 C15 C7 106.93(14) . . ?
C12 C15 C19 111.10(12) . . ?
C7 C15 C19 112.14(13) . . ?
C12 C15 C13 110.68(12) . . ?
C7 C15 C13 111.86(12) . . ?
C19 C15 C13 104.21(12) . . ?
C11 C13 C15 104.11(14) . . ?
C11 C13 H13A 110.9 . . ?
C15 C13 H13A 110.9 . . ?
C11 C13 H13B 110.9 . . ?
C15 C13 H13B 110.9 . . ?
H13A C13 H13B 109.0 . . ?
O3 C12 O5 125.55(18) . . ?
O3 C12 C15 123.09(18) . . ?
O5 C12 C15 111.35(14) . . ?
C18 C11 C13 111.98(15) . . ?
C18 C11 H11A 124.0 . . ?
C13 C11 H11A 124.0 . . ?
C12 O5 C2 117.2(2) . . ?
O4 C9 O2 117.38(19) . . ?
O4 C9 C18 126.6(2) . . ?
O2 C9 C18 115.99(16) . . ?
C16 C8 C6 121.23(18) . . ?
C16 C8 H8A 119.4 . . ?
C6 C8 H8A 119.4 . . ?
O1 C7 C3 121.47(17) . . ?
O1 C7 C15 120.34(16) . . ?
C3 C7 C15 118.19(16) . . ?
C4 C6 C8 118.9(2) . . ?
C4 C6 H6A 120.5 . . ?
C8 C6 H6A 120.5 . . ?
C4 C5 C17 119.3(2) . . ?
C4 C5 H5A 120.3 . . ?
C17 C5 H5A 120.3 . . ?
C5 C4 C6 121.23(19) . . ?
C5 C4 H4A 119.4 . . ?
C6 C4 H4A 119.4 . . ?
C7 C3 H3A 109.5 . . ?
C7 C3 H3B 109.5 . . ?
H3A C3 H3B 109.5 . . ?
C7 C3 H3C 109.5 . . ?
H3A C3 H3C 109.5 . . ?
H3B C3 H3C 109.5 . . ?
C1 C2 O5 112.1(2) . . ?
C1 C2 H2A 109.2 . . ?
O5 C2 H2A 109.2 . . ?
C1 C2 H2B 109.2 . . ?
O5 C2 H2B 109.2 . . ?
H2A C2 H2B 107.9 . . ?
C2 C1 H1A 109.5 . . ?
C2 C1 H1B 109.5 . . ?
H1A C1 H1B 109.5 . . ?
C2 C1 H1C 109.5 . . ?
H1A C1 H1C 109.5 . . ?
H1B C1 H1C 109.5 . . ?

loop_
_geom_bond_atom_site_label_1
_geom_bond_atom_site_label_2
_geom_bond_distance
_geom_bond_site_symmetry_2
_geom_bond_publ_flag
O3 C12 1.203(2) . ?
O2 C9 1.354(3) . ?
O2 C17 1.392(3) . ?
C19 C18 1.504(2) . ?
C19 C16 1.505(2) . ?
C19 C15 1.567(2) . ?
C19 H19A 0.9800 . ?
C18 C11 1.321(3) . ?
C18 C9 1.460(2) . ?
C17 C5 1.387(3) . ?
C17 C16 1.390(2) . ?
C16 C8 1.389(2) . ?
O1 C7 1.206(2) . ?
C15 C12 1.523(2) . ?
C15 C7 1.534(2) . ?
C15 C13 1.569(2) . ?
O4 C9 1.196(3) . ?
C13 C11 1.491(2) . ?
C13 H13A 0.9700 . ?
C13 H13B 0.9700 . ?
C12 O5 1.318(3) . ?
C11 H11A 0.9300 . ?
O5 C2 1.456(2) . ?
C8 C6 1.396(2) . ?
C8 H8A 0.9300 . ?
C7 C3 1.495(3) . ?
C6 C4 1.379(4) . ?
C6 H6A 0.9300 . ?
C5 C4 1.366(4) . ?
C5 H5A 0.9300 . ?
C4 H4A 0.9300 . ?
C3 H3A 0.9600 . ?
C3 H3B 0.9600 . ?
C3 H3C 0.9600 . ?
C2 C1 1.358(5) . ?
C2 H2A 0.9700 . ?
C2 H2B 0.9700 . ?
C1 H1A 0.9600 . ?
C1 H1B 0.9600 . ?
C1 H1C 0.9600 . ?

loop_
_geom_torsion_atom_site_label_1
_geom_torsion_atom_site_label_2
_geom_torsion_atom_site_label_3
_geom_torsion_atom_site_label_4
_geom_torsion
_geom_torsion_site_symmetry_1
_geom_torsion_site_symmetry_2
_geom_torsion_site_symmetry_3
_geom_torsion_site_symmetry_4
_geom_torsion_publ_flag
C16 C19 C18 C11 144.32(15) . . . . ?
C15 C19 C18 C11 14.65(18) . . . . ?
C16 C19 C18 C9 -32.1(2) . . . . ?
C15 C19 C18 C9 -161.79(17) . . . . ?
C9 O2 C17 C5 164.6(2) . . . . ?
C9 O2 C17 C16 -16.8(3) . . . . ?
C5 C17 C16 C8 1.0(3) . . . . ?
O2 C17 C16 C8 -177.64(17) . . . . ?
C5 C17 C16 C19 177.38(17) . . . . ?
O2 C17 C16 C19 -1.2(3) . . . . ?
C18 C19 C16 C8 -160.51(14) . . . . ?
C15 C19 C16 C8 -41.1(2) . . . . ?
C18 C19 C16 C17 23.3(2) . . . . ?
C15 C19 C16 C17 142.77(15) . . . . ?
C18 C19 C15 C12 100.21(14) . . . . ?
C16 C19 C15 C12 -23.21(19) . . . . ?
C18 C19 C15 C7 -140.19(14) . . . . ?
C16 C19 C15 C7 96.39(16) . . . . ?
C18 C19 C15 C13 -19.01(15) . . . . ?
C16 C19 C15 C13 -142.43(13) . . . . ?
C12 C15 C13 C11 -101.91(15) . . . . ?
C7 C15 C13 C11 138.96(15) . . . . ?
C19 C15 C13 C11 17.60(16) . . . . ?
C7 C15 C12 O3 -9.5(2) . . . . ?
C19 C15 C12 O3 113.18(16) . . . . ?
C13 C15 C12 O3 -131.55(16) . . . . ?
C7 C15 C12 O5 171.76(14) . . . . ?
C19 C15 C12 O5 -65.58(17) . . . . ?
C13 C15 C12 O5 49.69(18) . . . . ?
C9 C18 C11 C13 172.90(18) . . . . ?
C19 C18 C11 C13 -3.4(2) . . . . ?
C15 C13 C11 C18 -9.51(19) . . . . ?
O3 C12 O5 C2 -2.1(3) . . . . ?
C15 C12 O5 C2 176.59(19) . . . . ?
C17 O2 C9 O4 -170.3(2) . . . . ?
C17 O2 C9 C18 8.2(3) . . . . ?
C11 C18 C9 O4 19.6(4) . . . . ?
C19 C18 C9 O4 -164.4(2) . . . . ?
C11 C18 C9 O2 -158.77(19) . . . . ?
C19 C18 C9 O2 17.2(3) . . . . ?
C17 C16 C8 C6 -2.3(3) . . . . ?
C19 C16 C8 C6 -178.43(16) . . . . ?
C12 C15 C7 O1 107.85(19) . . . . ?
C19 C15 C7 O1 -14.2(2) . . . . ?
C13 C15 C7 O1 -130.83(18) . . . . ?
C12 C15 C7 C3 -72.76(19) . . . . ?
C19 C15 C7 C3 165.22(16) . . . . ?
C13 C15 C7 C3 48.6(2) . . . . ?
C16 C8 C6 C4 2.2(3) . . . . ?
C16 C17 C5 C4 0.4(3) . . . . ?
O2 C17 C5 C4 179.1(2) . . . . ?
C17 C5 C4 C6 -0.4(4) . . . . ?
C8 C6 C4 C5 -0.9(4) . . . . ?
C12 O5 C2 C1 -122.5(4) . . . . ?
